data_9003670
loop_
_publ_author_name
'Iezzi, G.'
'Gatta, G. D.'
'Kockelmann, W.'
'Della Ventura, G.'
'Rinaldi, R.'
'Schafer, W.'
'Piccinini, M.'
'Gaillard, F.'

_publ_section_title
;Low-T neutron powder-diffraction and synchrotron-radiation IR study of
 synthetic amphibole Na(NaMg)Mg5Si8O22(OH)2 Sample: T = 8 K
;
_journal_name_full 'American Mineralogist'
_journal_page_first 695
_journal_page_last 700
_journal_paper_doi 10.2138/am.2005.1764
_journal_volume 90
_journal_year 2004
_chemical_formula_structural Na(NaMg)Mg5Si8O22(OH)2
_chemical_formula_sum 'D0.63 H1.37 Mg6.13 Na1.71 O24 Si8'
_space_group_IT_number 11
_symmetry_space_group_name_Hall '-P 2yb'
_symmetry_space_group_name_H-M 'P 1 21/m 1'
_cell_angle_alpha 90
_cell_angle_beta 102.597
_cell_angle_gamma 90
_cell_length_a 9.70169
_cell_length_b 17.89537
_cell_length_c 5.25744
_cell_formula_units_Z 2
_cell_volume 890.800
_diffrn_ambient_temperature 8
_exptl_crystal_density_diffrn 2.981
_cod_original_formula_sum 'Na1.71 Mg6.13 Si8 O24 (H1.37 D.63)'
_cod_database_code 9003670

loop_
_symmetry_equiv_pos_as_xyz
x,y,z
x,1/2-y,z
-x,1/2+y,-z
-x,-y,-z

loop_
_atom_site_label
_atom_site_fract_x
_atom_site_fract_y
_atom_site_fract_z
_atom_site_occupancy
_atom_site_U_iso_or_equiv
NaA 0.26461 0.25000 0.06038 0.83000 0.00688
MgA 0.26461 0.25000 0.06038 0.07000 0.00688
Mg1 -0.24280 0.33860 0.48952 1.00000 0.00688
Mg2 -0.25451 0.43158 0.97520 1.00000 0.00688
Mg3 -0.25442 0.25000 0.95277 1.00000 0.00688
Mg4 -0.24565 0.50741 0.48160 0.37000 0.00688
Na4 -0.24565 0.50741 0.48160 0.31000 0.00688
Mg4' -0.27291 0.52696 0.50151 0.16000 0.00688
Na4' -0.27291 0.52696 0.50151 0.13000 0.00688
Si1A 0.03609 0.33535 0.25812 1.00000 0.00328
Si1B 0.53071 0.83565 0.30186 1.00000 0.00328
Si2A 0.03892 0.42099 0.76004 1.00000 0.00328
Si2B 0.54552 0.91791 0.80965 1.00000 0.00328
O1A -0.13735 0.33691 0.19646 1.00000 0.00357
O1B 0.36675 0.83608 0.22068 1.00000 0.00357
O2A -0.13335 0.42242 0.70321 1.00000 0.00357
O2B 0.37525 0.91974 0.74919 1.00000 0.00357
O3A -0.15111 0.25000 0.70244 1.00000 0.00357
O3B 0.35997 0.75000 0.71712 1.00000 0.00357
O4A 0.11908 0.49933 0.80839 1.00000 0.00357
O4B 0.63160 0.99345 0.77154 1.00000 0.00357
O5A 0.09694 0.36393 0.01295 1.00000 0.00357
O5B 0.60373 0.88605 0.10438 1.00000 0.00357
O6A 0.09837 0.38166 0.52814 1.00000 0.00357
O6B 0.59421 0.85628 0.61049 1.00000 0.00357
O7A 0.08616 0.25000 0.30292 1.00000 0.00357
O7B 0.58935 0.75000 0.26556 1.00000 0.00357
H1 -0.04591 0.25000 0.75809 0.71000 0.00688
D1 -0.04591 0.25000 0.75809 0.29000 0.00688
H2 0.53612 0.25000 0.21111 0.66000 0.00688
D2 0.53612 0.25000 0.21111 0.34000 0.00688

_database_code_amcsd 0003768
